data_7124439
loop_
_publ_author_name
'Wang, Lei'
'Lv, Shuaipeng'
'Liu, Haitao'
'Kang, Jie'
'Luo, Yun'
'Gong, Ting'
'Dong, Zhengqi'
'Sun, Guibo'
'He, Chun-nian'
'Sun, Xiaobo'

_publ_section_title
;
 Palladium-catalysed enol/enolate directed oxidative annulation:
 functionalized naphthofuroquinones synthesis and bioactivity evaluation
;
_journal_name_full 'Chemical Communications'
_journal_paper_doi 10.1039/C9CC05233J
_journal_year 2019
_chemical_absolute_configuration ad
_chemical_formula_moiety 'C26 H15 Cl F3 N O6, C H2 Cl2'
_chemical_formula_sum 'C27 H17 Cl3 F3 N O6'
_chemical_formula_weight 614.77
_space_group_crystal_system orthorhombic
_space_group_IT_number 19
_space_group_name_Hall 'P 2ac 2ab'
_space_group_name_H-M_alt 'P 21 21 21'
_atom_sites_solution_hydrogens geom
_atom_sites_solution_primary direct
_atom_sites_solution_secondary difmap
_audit_creation_date 2019-01-21
_audit_creation_method
;
  Olex2 1.1
  (compiled 2011.02.15 svn.r1672, GUI svn.r3494)
;
_audit_update_record
;
2019-04-13 deposited with the CCDC.	2019-09-16 downloaded from the CCDC.
;
_cell_angle_alpha 90.00
_cell_angle_beta 90.00
_cell_angle_gamma 90.00
_cell_formula_units_Z 4
_cell_length_a 6.9362(5)
_cell_length_b 16.8867(11)
_cell_length_c 21.0716(11)
_cell_measurement_reflns_used 2592
_cell_measurement_temperature 110.60(14)
_cell_measurement_theta_max 27.0440
_cell_measurement_theta_min 3.5100
_cell_volume 2468.1(3)
_computing_cell_refinement
;
CrysAlisPro, Agilent Technologies,
Version 1.171.37.35 (release 13-08-2014 CrysAlis171 .NET)
(compiled Aug 13 2014,18:06:01)
;
_computing_data_collection
;
CrysAlisPro, Agilent Technologies,
Version 1.171.37.35 (release 13-08-2014 CrysAlis171 .NET)
(compiled Aug 13 2014,18:06:01)
;
_computing_data_reduction
;
CrysAlisPro, Agilent Technologies,
Version 1.171.37.35 (release 13-08-2014 CrysAlis171 .NET)
(compiled Aug 13 2014,18:06:01)
;
_computing_molecular_graphics
;
O. V. Dolomanov, L. J. Bourhis, R. J. Gildea, J. A. K. Howard and H. Puschmann,
OLEX2: a complete structure solution, refinement and analysis program.
J. Appl. Cryst. (2009). 42, 339-341.
;
_computing_publication_material
;
O. V. Dolomanov, L. J. Bourhis, R. J. Gildea, J. A. K. Howard and H. Puschmann,
OLEX2: a complete structure solution, refinement and analysis program.
J. Appl. Cryst. (2009). 42, 339-341.
;
_computing_structure_refinement 'SHELXL-97 (Sheldrick, 1997)'
_computing_structure_solution 'A short history of SHELX (Sheldrick, 2007)/Bruker'
_diffrn_ambient_environment N~2~
_diffrn_ambient_temperature 110.60(14)
_diffrn_detector 'CCD plate'
_diffrn_detector_area_resol_mean 16.0971
_diffrn_detector_type Eos
_diffrn_measured_fraction_theta_full 0.9966
_diffrn_measured_fraction_theta_max 0.8469
_diffrn_measurement_details
;
#__ type_ start__ end____ width___ exp.time_
  1 omega  -21.00   47.00   1.0000    8.0000
omega____ theta____ kappa____ phi______ frames
    -       18.5772  -99.0000  -60.0000 68

#__ type_ start__ end____ width___ exp.time_
  2 omega   -2.00   28.00   1.0000    8.0000
omega____ theta____ kappa____ phi______ frames
    -      -13.2647   37.0000 -180.0000 30

#__ type_ start__ end____ width___ exp.time_
  3 omega  -72.00  -15.00   1.0000    8.0000
omega____ theta____ kappa____ phi______ frames
    -      -13.2647  -57.0000 -180.0000 57

#__ type_ start__ end____ width___ exp.time_
  4 omega   37.00   71.00   1.0000    8.0000
omega____ theta____ kappa____ phi______ frames
    -       18.5772  178.0000  120.0000 34

#__ type_ start__ end____ width___ exp.time_
  5 omega   53.00   79.00   1.0000    8.0000
omega____ theta____ kappa____ phi______ frames
    -       18.4210  178.0000 -150.0000 26

#__ type_ start__ end____ width___ exp.time_
  6 omega   45.00   80.00   1.0000    8.0000
omega____ theta____ kappa____ phi______ frames
    -       18.4210   19.0000   30.0000 35
;
_diffrn_measurement_device 'four-circle diffractometer'
_diffrn_measurement_device_type 'Xcalibur, Eos, Gemini'
_diffrn_measurement_method '\w scans'
_diffrn_orient_matrix_UB_11 -0.0405391000
_diffrn_orient_matrix_UB_12 -0.0238416000
_diffrn_orient_matrix_UB_13 -0.0242880000
_diffrn_orient_matrix_UB_21 0.0069698000
_diffrn_orient_matrix_UB_22 0.0321744000
_diffrn_orient_matrix_UB_23 -0.0214957000
_diffrn_orient_matrix_UB_31 0.0936361000
_diffrn_orient_matrix_UB_32 -0.0127147000
_diffrn_orient_matrix_UB_33 -0.0089151000
_diffrn_radiation_monochromator graphite
_diffrn_radiation_probe x-ray
_diffrn_radiation_type 'Mo K\a'
_diffrn_radiation_wavelength 0.71073
_diffrn_reflns_av_R_equivalents 0.0441
_diffrn_reflns_av_unetI/netI 0.0621
_diffrn_reflns_limit_h_max 8
_diffrn_reflns_limit_h_min -8
_diffrn_reflns_limit_k_max 20
_diffrn_reflns_limit_k_min -20
_diffrn_reflns_limit_l_max 22
_diffrn_reflns_limit_l_min -25
_diffrn_reflns_number 12224
_diffrn_reflns_theta_full 26.00
_diffrn_reflns_theta_max 26.00
_diffrn_reflns_theta_min 3.09
_diffrn_source 'Enhance (Mo) X-ray Source'
_exptl_absorpt_coefficient_mu 0.442
_exptl_absorpt_correction_T_max 1.00000
_exptl_absorpt_correction_T_min 0.90703
_exptl_absorpt_correction_type multi-scan
_exptl_absorpt_process_details
;
CrysAlisPro, Agilent Technologies,
Version 1.171.37.35 (release 13-08-2014 CrysAlis171 .NET)
(compiled Aug 13 2014,18:06:01)
Empirical absorption correction using spherical harmonics,
 implemented in SCALE3 ABSPACK scaling algorithm.
;
_exptl_crystal_density_diffrn 1.654
_exptl_crystal_density_method 'not measured'
_exptl_crystal_F_000 1248
_exptl_crystal_size_max 0.40
_exptl_crystal_size_mid 0.11
_exptl_crystal_size_min 0.09
_refine_diff_density_max 0.385
_refine_diff_density_min -0.465
_refine_diff_density_rms 0.070
_refine_ls_abs_structure_details 'Flack H D (1983), Acta Cryst. A39, 876-881'
_refine_ls_abs_structure_Flack -0.01(8)
_refine_ls_extinction_method none
_refine_ls_goodness_of_fit_ref 1.047
_refine_ls_hydrogen_treatment mixed
_refine_ls_matrix_type full
_refine_ls_number_parameters 362
_refine_ls_number_reflns 4844
_refine_ls_number_restraints 0
_refine_ls_restrained_S_all 1.047
_refine_ls_R_factor_all 0.0625
_refine_ls_R_factor_gt 0.0518
_refine_ls_shift/su_max 0.001
_refine_ls_shift/su_mean 0.000
_refine_ls_structure_factor_coef Fsqd
_refine_ls_weighting_details 'calc w=1/[\s^2^(Fo^2^)+(0.0589P)^2^+1.2275P] where P=(Fo^2^+2Fc^2^)/3'
_refine_ls_weighting_scheme calc
_refine_ls_wR_factor_gt 0.1180
_refine_ls_wR_factor_ref 0.1266
_reflns_number_gt 4182
_reflns_number_total 4844
_reflns_threshold_expression >2sigma(I)
_cod_data_source_file c9cc05233j2.cif
_cod_data_source_block exp_5804
_cod_database_code 7124439
_reflns_odcompleteness_completeness 99.66
_reflns_odcompleteness_iscentric 1
_reflns_odcompleteness_theta 26.32

loop_
_space_group_symop_id
_space_group_symop_operation_xyz
1 'x, y, z'
2 '-x+1/2, -y, z+1/2'
3 'x+1/2, -y+1/2, -z'
4 '-x, y+1/2, -z+1/2'

loop_
_atom_site_label
_atom_site_type_symbol
_atom_site_fract_x
_atom_site_fract_y
_atom_site_fract_z
_atom_site_U_iso_or_equiv
_atom_site_adp_type
_atom_site_occupancy
_atom_site_symmetry_multiplicity
_atom_site_calc_flag
_atom_site_refinement_flags
Cl1 Cl -0.89401(14) -0.79500(6) -0.16922(4) 0.0293(2) Uani 1 1 d .
F1 F -1.4193(3) -0.99269(13) -0.22403(10) 0.0262(5) Uani 1 1 d .
F3 F -1.6795(3) -0.94816(14) -0.26438(11) 0.0306(6) Uani 1 1 d .
O2 O -1.5504(4) -0.89694(14) -0.36681(11) 0.0170(5) Uani 1 1 d .
O4 O -0.9642(4) -1.04120(15) -0.37555(12) 0.0247(6) Uani 1 1 d .
O5 O -0.6605(4) -1.09782(17) -0.43433(14) 0.0361(7) Uani 1 1 d .
O3 O -1.1390(4) -1.04836(17) -0.28952(13) 0.0329(7) Uani 1 1 d .
N1 N -1.6248(4) -0.77846(17) -0.31439(14) 0.0179(6) Uani 1 1 d .
O6 O -1.1289(4) -0.90960(16) -0.56359(12) 0.0252(6) Uani 1 1 d .
C9 C -1.0065(5) -0.9393(2) -0.53001(17) 0.0181(8) Uani 1 1 d .
F2 F -1.5386(4) -1.04724(13) -0.30857(10) 0.0309(6) Uani 1 1 d .
C3 C -1.1947(5) -0.9201(2) -0.42433(16) 0.0161(7) Uani 1 1 d .
C4 C -1.0416(5) -0.9577(2) -0.46138(17) 0.0179(7) Uani 1 1 d .
C1 C -1.1193(6) -1.0166(2) -0.33978(17) 0.0224(8) Uani 1 1 d .
C24 C -1.6717(5) -0.8344(2) -0.35800(17) 0.0195(8) Uani 1 1 d .
C20 C -1.3910(6) -0.7178(2) -0.24283(17) 0.0247(8) Uani 1 1 d .
H20 H -1.4694 -0.6717 -0.2405 0.030 Uiso 1 1 calc R
C21 C -1.2193(6) -0.7208(2) -0.20942(18) 0.0257(9) Uani 1 1 d .
H21 H -1.1793 -0.6769 -0.1844 0.031 Uiso 1 1 calc R
O1 O -1.8144(4) -0.83239(15) -0.39093(13) 0.0252(6) Uani 1 1 d .
C26 C -1.5068(6) -0.9788(2) -0.27911(18) 0.0233(8) Uani 1 1 d .
C7 C -0.6902(6) -1.0141(2) -0.52424(19) 0.0240(9) Uani 1 1 d .
C18 C -1.3343(5) -0.8488(2) -0.28341(15) 0.0157(7) Uani 1 1 d .
C8 C -0.8155(5) -0.9628(2) -0.55720(17) 0.0217(8) Uani 1 1 d .
C17 C -1.3997(5) -0.9180(2) -0.32365(16) 0.0167(7) Uani 1 1 d .
C14 C -1.2839(5) -0.8467(2) -0.45079(16) 0.0168(8) Uani 1 1 d .
H14 H -1.4096 -0.8552 -0.4730 0.020 Uiso 1 1 calc R
C23 C -1.1615(5) -0.8522(2) -0.24997(16) 0.0172(7) Uani 1 1 d .
H23 H -1.0817 -0.8978 -0.2526 0.021 Uiso 1 1 calc R
C19 C -1.4494(5) -0.7817(2) -0.27980(16) 0.0174(7) Uani 1 1 d .
C5 C -0.9310(5) -1.0132(2) -0.43430(18) 0.0219(8) Uani 1 1 d .
C10 C -0.7643(6) -0.9362(2) -0.61741(18) 0.0243(9) Uani 1 1 d .
H10 H -0.8497 -0.9030 -0.6405 0.029 Uiso 1 1 calc R
C16 C -1.1609(5) -0.7815(2) -0.47839(17) 0.0204(8) Uani 1 1 d .
H16A H -1.0192 -0.7881 -0.4766 0.024 Uiso 1 1 calc R
H16B H -1.2092 -0.7541 -0.5168 0.024 Uiso 1 1 calc R
C22 C -1.1072(5) -0.7880(2) -0.21269(16) 0.0205(8) Uani 1 1 d .
C15 C -1.2653(6) -0.7670(2) -0.41714(18) 0.0207(8) Uani 1 1 d .
H15A H -1.3780 -0.7311 -0.4179 0.025 Uiso 1 1 calc R
H15B H -1.1878 -0.7650 -0.3777 0.025 Uiso 1 1 calc R
C12 C -0.4656(6) -1.0079(3) -0.6112(2) 0.0326(10) Uani 1 1 d .
H12 H -0.3460 -1.0230 -0.6295 0.039 Uiso 1 1 calc R
C13 C -0.5165(6) -1.0358(2) -0.55104(19) 0.0292(10) Uani 1 1 d .
H13 H -0.4314 -1.0698 -0.5286 0.035 Uiso 1 1 calc R
C6 C -0.7499(6) -1.0463(2) -0.46285(18) 0.0240(8) Uani 1 1 d .
C2 C -1.2380(5) -0.9515(2) -0.36577(17) 0.0170(7) Uani 1 1 d .
C25 C -1.7460(6) -0.7071(2) -0.31139(19) 0.0254(9) Uani 1 1 d .
H25A H -1.6817 -0.6636 -0.3338 0.038 Uiso 1 1 calc R
H25B H -1.7662 -0.6922 -0.2669 0.038 Uiso 1 1 calc R
H25C H -1.8707 -0.7179 -0.3314 0.038 Uiso 1 1 calc R
C11 C -0.5885(6) -0.9583(2) -0.64403(19) 0.0301(9) Uani 1 1 d .
H11 H -0.5531 -0.9392 -0.6848 0.036 Uiso 1 1 calc R
Cl2 Cl -1.03211(16) -1.13868(7) -0.59923(5) 0.0393(3) Uani 1 1 d .
Cl3 Cl -1.1515(2) -1.20016(9) -0.47636(6) 0.0531(4) Uani 1 1 d .
C27 C -1.1558(8) -1.2159(3) -0.5590(2) 0.0431(12) Uani 1 1 d .
H27A H -1.2911 -1.2181 -0.5738 0.052 Uiso 1 1 calc R
H27B H -1.0942 -1.2673 -0.5689 0.052 Uiso 1 1 calc R

loop_
_atom_site_aniso_label
_atom_site_aniso_U_11
_atom_site_aniso_U_22
_atom_site_aniso_U_33
_atom_site_aniso_U_23
_atom_site_aniso_U_13
_atom_site_aniso_U_12
Cl1 0.0283(5) 0.0379(5) 0.0215(5) -0.0001(4) -0.0078(4) -0.0075(5)
F1 0.0333(12) 0.0273(11) 0.0181(11) 0.0079(9) 0.0006(10) -0.0025(11)
F3 0.0243(11) 0.0326(13) 0.0348(13) 0.0127(11) 0.0071(10) -0.0009(11)
O2 0.0191(13) 0.0176(12) 0.0143(12) 0.0017(10) -0.0030(10) 0.0012(11)
O4 0.0303(15) 0.0224(13) 0.0214(13) 0.0024(11) -0.0007(12) 0.0118(13)
O5 0.0402(17) 0.0350(17) 0.0332(16) 0.0001(14) -0.0026(15) 0.0202(16)
O3 0.0451(18) 0.0320(15) 0.0216(14) 0.0093(12) 0.0001(14) 0.0151(15)
N1 0.0162(14) 0.0143(14) 0.0232(15) 0.0024(12) -0.0016(13) 0.0056(13)
O6 0.0243(14) 0.0330(15) 0.0183(13) 0.0004(12) -0.0017(12) 0.0037(13)
C9 0.0194(18) 0.0164(18) 0.0186(18) 0.0007(14) -0.0032(16) -0.0029(15)
F2 0.0442(14) 0.0164(10) 0.0321(12) 0.0054(10) -0.0071(11) -0.0118(11)
C3 0.0165(17) 0.0140(17) 0.0176(18) -0.0015(14) -0.0050(15) -0.0023(15)
C4 0.0179(17) 0.0156(17) 0.0202(18) -0.0008(15) -0.0014(16) 0.0000(16)
C1 0.029(2) 0.0176(17) 0.0205(19) -0.0007(15) 0.0014(17) 0.0024(17)
C24 0.0183(18) 0.0216(19) 0.0187(18) 0.0035(15) 0.0055(16) 0.0010(16)
C20 0.034(2) 0.0173(17) 0.0223(19) -0.0013(16) 0.0018(18) 0.0023(18)
C21 0.036(2) 0.022(2) 0.0185(19) -0.0028(17) 0.0017(17) -0.0056(18)
O1 0.0207(13) 0.0239(14) 0.0310(15) 0.0034(12) -0.0080(13) 0.0016(12)
C26 0.025(2) 0.024(2) 0.0203(19) 0.0090(16) 0.0010(17) -0.0034(17)
C7 0.026(2) 0.0225(19) 0.024(2) -0.0093(16) -0.0005(17) 0.0016(17)
C18 0.0196(17) 0.0165(17) 0.0112(16) 0.0013(14) 0.0023(15) -0.0026(15)
C8 0.0242(19) 0.0186(19) 0.0222(19) -0.0064(16) -0.0008(17) 0.0005(16)
C17 0.0208(18) 0.0132(16) 0.0162(17) 0.0050(14) -0.0041(16) 0.0003(15)
C14 0.0174(17) 0.0137(17) 0.0191(18) 0.0017(15) -0.0027(15) 0.0036(15)
C23 0.0184(18) 0.0187(17) 0.0146(16) 0.0008(15) 0.0019(15) 0.0001(16)
C19 0.0166(17) 0.0204(18) 0.0152(17) 0.0034(15) 0.0036(15) -0.0017(16)
C5 0.027(2) 0.0217(19) 0.0174(18) -0.0039(15) -0.0020(16) -0.0013(17)
C10 0.028(2) 0.022(2) 0.023(2) -0.0029(17) 0.0001(17) -0.0041(17)
C16 0.0145(17) 0.0227(19) 0.0240(19) 0.0068(16) -0.0004(16) 0.0015(16)
C22 0.0228(18) 0.0255(19) 0.0132(16) -0.0009(15) -0.0018(15) -0.0071(18)
C15 0.0228(19) 0.0155(18) 0.024(2) 0.0026(15) 0.0014(17) -0.0010(16)
C12 0.0222(19) 0.039(2) 0.037(2) -0.013(2) 0.004(2) -0.003(2)
C13 0.025(2) 0.029(2) 0.033(2) -0.0123(19) -0.0044(19) 0.0040(18)
C6 0.0250(19) 0.023(2) 0.024(2) -0.0059(17) -0.0050(17) 0.0098(18)
C2 0.0186(18) 0.0140(17) 0.0184(17) 0.0021(15) -0.0038(15) 0.0006(15)
C25 0.0232(19) 0.026(2) 0.027(2) 0.0021(18) 0.0019(17) 0.0034(18)
C11 0.035(2) 0.030(2) 0.025(2) -0.0080(18) 0.0087(19) -0.007(2)
Cl2 0.0375(6) 0.0376(6) 0.0428(6) 0.0023(5) 0.0011(5) -0.0051(5)
Cl3 0.0560(8) 0.0701(9) 0.0331(6) 0.0078(6) -0.0065(6) -0.0080(7)
C27 0.050(3) 0.045(3) 0.035(2) 0.003(2) -0.005(2) -0.009(3)

loop_
_atom_type_symbol
_atom_type_description
_atom_type_scat_dispersion_real
_atom_type_scat_dispersion_imag
_atom_type_scat_source
C C 0.0033 0.0016 'International Tables Vol C Tables 4.2.6.8 and 6.1.1.4'
H H 0.0000 0.0000 'International Tables Vol C Tables 4.2.6.8 and 6.1.1.4'
Cl Cl 0.1484 0.1585 'International Tables Vol C Tables 4.2.6.8 and 6.1.1.4'
F F 0.0171 0.0103 'International Tables Vol C Tables 4.2.6.8 and 6.1.1.4'
N N 0.0061 0.0033 'International Tables Vol C Tables 4.2.6.8 and 6.1.1.4'
O O 0.0106 0.0060 'International Tables Vol C Tables 4.2.6.8 and 6.1.1.4'

loop_
_geom_angle_atom_site_label_1
_geom_angle_atom_site_label_2
_geom_angle_atom_site_label_3
_geom_angle
C24 O2 C17 123.9(3)
C5 O4 C1 122.1(3)
C24 N1 C19 121.8(3)
C24 N1 C25 117.6(3)
C19 N1 C25 119.9(3)
O6 C9 C4 122.3(3)
O6 C9 C8 120.3(3)
C8 C9 C4 117.3(3)
C4 C3 C14 117.5(3)
C2 C3 C4 118.0(3)
C2 C3 C14 124.3(3)
C3 C4 C9 122.9(3)
C5 C4 C9 117.6(3)
C5 C4 C3 119.5(3)
O4 C1 C2 117.1(3)
O3 C1 O4 116.1(3)
O3 C1 C2 126.7(4)
N1 C24 O2 118.9(3)
O1 C24 O2 116.7(3)
O1 C24 N1 124.4(3)
C21 C20 H20 119.8
C21 C20 C19 120.4(4)
C19 C20 H20 119.8
C20 C21 H21 120.3
C22 C21 C20 119.4(4)
C22 C21 H21 120.3
F1 C26 F3 105.9(3)
F1 C26 C17 114.8(3)
F3 C26 C17 107.9(3)
F2 C26 F1 109.3(3)
F2 C26 F3 107.2(3)
F2 C26 C17 111.5(3)
C8 C7 C6 119.3(3)
C13 C7 C8 120.0(4)
C13 C7 C6 120.7(4)
C23 C18 C17 120.6(3)
C19 C18 C17 119.3(3)
C19 C18 C23 120.1(3)
C7 C8 C9 121.3(3)
C10 C8 C9 119.3(3)
C10 C8 C7 119.3(4)
O2 C17 C26 101.3(3)
O2 C17 C18 112.5(3)
O2 C17 C2 104.9(3)
C18 C17 C26 108.1(3)
C18 C17 C2 112.9(3)
C2 C17 C26 116.6(3)
C3 C14 H14 114.7
C3 C14 C16 121.0(3)
C3 C14 C15 121.5(3)
C16 C14 H14 114.7
C16 C14 C15 59.2(2)
C15 C14 H14 114.7
C18 C23 H23 120.4
C22 C23 C18 119.1(3)
C22 C23 H23 120.4
C20 C19 N1 120.5(3)
C18 C19 N1 119.7(3)
C18 C19 C20 119.8(3)
O4 C5 C6 112.4(3)
C4 C5 O4 122.7(3)
C4 C5 C6 124.7(3)
C8 C10 H10 119.8
C8 C10 C11 120.3(4)
C11 C10 H10 119.8
C14 C16 H16A 117.7
C14 C16 H16B 117.7
H16A C16 H16B 114.8
C15 C16 C14 61.0(2)
C15 C16 H16A 117.7
C15 C16 H16B 117.7
C21 C22 Cl1 120.6(3)
C21 C22 C23 121.2(3)
C23 C22 Cl1 118.3(3)
C14 C15 H15A 117.8
C14 C15 H15B 117.8
C16 C15 C14 59.8(2)
C16 C15 H15A 117.8
C16 C15 H15B 117.8
H15A C15 H15B 114.9
C13 C12 H12 119.9
C11 C12 H12 119.9
C11 C12 C13 120.2(4)
C7 C13 C12 120.1(4)
C7 C13 H13 119.9
C12 C13 H13 119.9
O5 C6 C7 123.6(4)
O5 C6 C5 119.4(4)
C7 C6 C5 116.9(3)
C3 C2 C1 119.8(3)
C3 C2 C17 122.3(3)
C1 C2 C17 117.8(3)
N1 C25 H25A 109.5
N1 C25 H25B 109.5
N1 C25 H25C 109.5
H25A C25 H25B 109.5
H25A C25 H25C 109.5
H25B C25 H25C 109.5
C10 C11 H11 120.0
C12 C11 C10 120.0(4)
C12 C11 H11 120.0
Cl2 C27 H27A 109.5
Cl2 C27 H27B 109.5
Cl3 C27 Cl2 110.7(3)
Cl3 C27 H27A 109.5
Cl3 C27 H27B 109.5
H27A C27 H27B 108.1

loop_
_geom_bond_atom_site_label_1
_geom_bond_atom_site_label_2
_geom_bond_distance
Cl1 C22 1.744(4)
F1 C26 1.331(4)
F3 C26 1.341(4)
O2 C24 1.362(4)
O2 C17 1.431(4)
O4 C1 1.378(5)
O4 C5 1.345(4)
O5 C6 1.226(5)
O3 C1 1.195(4)
N1 C24 1.358(5)
N1 C19 1.420(5)
N1 C25 1.470(4)
O6 C9 1.214(4)
C9 C4 1.499(5)
C9 C8 1.496(5)
F2 C26 1.330(4)
C3 C4 1.463(5)
C3 C14 1.493(5)
C3 C2 1.376(5)
C4 C5 1.339(5)
C1 C2 1.479(5)
C24 O1 1.209(4)
C20 H20 0.9500
C20 C21 1.384(6)
C20 C19 1.391(5)
C21 H21 0.9500
C21 C22 1.377(5)
C26 C17 1.577(5)
C7 C8 1.411(5)
C7 C13 1.380(6)
C7 C6 1.463(6)
C18 C17 1.514(5)
C18 C23 1.391(5)
C18 C19 1.388(5)
C8 C10 1.392(5)
C17 C2 1.538(5)
C14 H14 1.0000
C14 C16 1.509(5)
C14 C15 1.526(5)
C23 H23 0.9500
C23 C22 1.391(5)
C5 C6 1.500(5)
C10 H10 0.9500
C10 C11 1.393(6)
C16 H16A 0.9900
C16 H16B 0.9900
C16 C15 1.500(5)
C15 H15A 0.9900
C15 H15B 0.9900
C12 H12 0.9500
C12 C13 1.397(6)
C12 C11 1.381(6)
C13 H13 0.9500
C25 H25A 0.9800
C25 H25B 0.9800
C25 H25C 0.9800
C11 H11 0.9500
Cl2 C27 1.777(5)
Cl3 C27 1.761(5)
C27 H27A 0.9900
C27 H27B 0.9900

loop_
_geom_torsion_atom_site_label_1
_geom_torsion_atom_site_label_2
_geom_torsion_atom_site_label_3
_geom_torsion_atom_site_label_4
_geom_torsion
F1 C26 C17 O2 -162.6(3)
F1 C26 C17 C18 -44.2(4)
F1 C26 C17 C2 84.2(4)
F3 C26 C17 O2 -44.8(3)
F3 C26 C17 C18 73.6(4)
F3 C26 C17 C2 -158.0(3)
O2 C17 C2 C3 38.0(4)
O2 C17 C2 C1 -145.8(3)
O4 C1 C2 C3 2.1(5)
O4 C1 C2 C17 -174.2(3)
O4 C5 C6 O5 5.5(5)
O4 C5 C6 C7 -174.3(3)
O3 C1 C2 C3 178.9(4)
O3 C1 C2 C17 2.5(6)
O6 C9 C4 C3 -20.2(5)
O6 C9 C4 C5 157.3(4)
O6 C9 C8 C7 -164.2(3)
O6 C9 C8 C10 12.8(5)
C9 C4 C5 O4 -171.9(3)
C9 C4 C5 C6 13.3(5)
C9 C8 C10 C11 -179.1(3)
F2 C26 C17 O2 72.5(3)
F2 C26 C17 C18 -169.0(3)
F2 C26 C17 C2 -40.6(4)
C3 C4 C5 O4 5.6(5)
C3 C4 C5 C6 -169.2(3)
C3 C14 C16 C15 -110.6(4)
C3 C14 C15 C16 109.8(4)
C4 C9 C8 C7 12.9(5)
C4 C9 C8 C10 -170.0(3)
C4 C3 C14 C16 -45.0(5)
C4 C3 C14 C15 -115.7(4)
C4 C3 C2 C1 5.4(5)
C4 C3 C2 C17 -178.4(3)
C4 C5 C6 O5 -179.2(4)
C4 C5 C6 C7 1.0(5)
C1 O4 C5 C4 2.4(5)
C1 O4 C5 C6 177.9(3)
C24 O2 C17 C26 91.6(3)
C24 O2 C17 C18 -23.6(4)
C24 O2 C17 C2 -146.7(3)
C24 N1 C19 C20 170.0(3)
C24 N1 C19 C18 -9.3(5)
C20 C21 C22 Cl1 -178.0(3)
C20 C21 C22 C23 1.3(6)
C21 C20 C19 N1 -179.6(3)
C21 C20 C19 C18 -0.3(5)
C26 C17 C2 C3 149.0(3)
C26 C17 C2 C1 -34.7(4)
C7 C8 C10 C11 -2.0(5)
C18 C17 C2 C3 -84.9(4)
C18 C17 C2 C1 91.3(4)
C18 C23 C22 Cl1 177.9(3)
C18 C23 C22 C21 -1.3(5)
C8 C9 C4 C3 162.7(3)
C8 C9 C4 C5 -19.8(5)
C8 C7 C13 C12 -0.9(6)
C8 C7 C6 O5 171.7(4)
C8 C7 C6 C5 -8.5(5)
C8 C10 C11 C12 1.2(6)
C17 O2 C24 N1 15.1(5)
C17 O2 C24 O1 -166.0(3)
C17 C18 C23 C22 -179.0(3)
C17 C18 C19 N1 -0.8(5)
C17 C18 C19 C20 179.8(3)
C14 C3 C4 C9 -16.2(5)
C14 C3 C4 C5 166.4(3)
C14 C3 C2 C1 -170.1(3)
C14 C3 C2 C17 6.1(5)
C23 C18 C17 O2 -164.7(3)
C23 C18 C17 C26 84.3(4)
C23 C18 C17 C2 -46.1(4)
C23 C18 C19 N1 179.6(3)
C23 C18 C19 C20 0.3(5)
C19 N1 C24 O2 2.7(5)
C19 N1 C24 O1 -176.1(3)
C19 C20 C21 C22 -0.5(6)
C19 C18 C17 O2 15.7(4)
C19 C18 C17 C26 -95.3(4)
C19 C18 C17 C2 134.3(3)
C19 C18 C23 C22 0.5(5)
C5 O4 C1 O3 176.6(3)
C5 O4 C1 C2 -6.3(5)
C13 C7 C8 C9 178.8(3)
C13 C7 C8 C10 1.8(5)
C13 C7 C6 O5 -5.9(6)
C13 C7 C6 C5 173.9(3)
C13 C12 C11 C10 -0.3(6)
C6 C7 C8 C9 1.2(5)
C6 C7 C8 C10 -175.8(4)
C6 C7 C13 C12 176.7(4)
C2 C3 C4 C9 168.0(3)
C2 C3 C4 C5 -9.4(5)
C2 C3 C14 C16 130.5(4)
C2 C3 C14 C15 59.8(5)
C25 N1 C24 O2 172.8(3)
C25 N1 C24 O1 -6.0(5)
C25 N1 C19 C20 0.1(5)
C25 N1 C19 C18 -179.2(3)
C11 C12 C13 C7 0.1(6)
